data_7045860
loop_
_publ_author_name
'Zaitsev, Kirill V.'
'Lam, Kevin'
'Poleshchuk, Oleg Kh'
'Kuz'mina, Lyudmila G.'
'Churakov, Andrei V.'

_publ_section_title
;
 Oligothienyl catenated germanes and silanes: synthesis, structure, and
 properties.
;
_journal_issue 15
_journal_name_full 'Dalton transactions (Cambridge, England : 2003)'
_journal_page_first 5431
_journal_page_last 5444
_journal_paper_doi 10.1039/c8dt00256h
_journal_volume 47
_journal_year 2018
_chemical_formula_moiety 'C18 H34 Ge4 S2'
_chemical_formula_sum 'C18 H34 Ge4 S2'
_chemical_formula_weight 604.93
_space_group_crystal_system triclinic
_space_group_IT_number 2
_space_group_name_Hall '-P 1'
_space_group_name_H-M_alt 'P -1'
_symmetry_space_group_name_Hall '-P 1'
_symmetry_space_group_name_H-M 'P -1'
_atom_sites_solution_hydrogens geom
_atom_sites_solution_primary direct
_atom_sites_solution_secondary difmap
_audit_creation_date 2016-01-19
_audit_creation_method
;
Olex2 1.2
(compiled 2015.09.30 svn.r3233 for OlexSys, GUI svn.r5103)
;
_audit_update_record
;
2017-12-13 deposited with the CCDC.
2018-03-14 downloaded from the CCDC.
;
_cell_angle_alpha 90.805(2)
_cell_angle_beta 94.883(2)
_cell_angle_gamma 112.136(2)
_cell_formula_units_Z 1
_cell_length_a 6.7760(10)
_cell_length_b 8.4190(13)
_cell_length_c 12.5300(19)
_cell_measurement_reflns_used 3385
_cell_measurement_temperature 170
_cell_measurement_theta_max 30.248
_cell_measurement_theta_min 2.615
_cell_volume 658.89(17)
_computing_cell_refinement 'SAINT v7.60A (Bruker, 2009)'
_computing_data_reduction 'SAINT v7.60A (Bruker, 2009)'
_computing_molecular_graphics 'Olex2 (Dolomanov et al., 2009)'
_computing_publication_material 'Olex2 (Dolomanov et al., 2009)'
_computing_structure_refinement 'XH (Sheldrick, 2008)'
_computing_structure_solution 'olex2.solve (Bourhis et al., 2015)'
_diffrn_ambient_temperature 170
_diffrn_measured_fraction_theta_full 0.992
_diffrn_measured_fraction_theta_max 0.987
_diffrn_measurement_device_type 'CCD area detector'
_diffrn_measurement_method 'phi and omega scans'
_diffrn_radiation_monochromator graphite
_diffrn_radiation_type MoK\a
_diffrn_radiation_wavelength 0.71073
_diffrn_reflns_av_R_equivalents 0.0173
_diffrn_reflns_av_unetI/netI 0.0256
_diffrn_reflns_limit_h_max 9
_diffrn_reflns_limit_h_min -9
_diffrn_reflns_limit_k_max 11
_diffrn_reflns_limit_k_min -11
_diffrn_reflns_limit_l_max 17
_diffrn_reflns_limit_l_min -17
_diffrn_reflns_number 7182
_diffrn_reflns_theta_full 26.00
_diffrn_reflns_theta_max 29.00
_diffrn_reflns_theta_min 2.62
_diffrn_source 'fine-focus sealed tube'
_exptl_absorpt_coefficient_mu 4.676
_exptl_absorpt_correction_T_max 0.7461
_exptl_absorpt_correction_T_min 0.5588
_exptl_absorpt_correction_type multi-scan
_exptl_absorpt_process_details
;
SADABS-2008/1 (Bruker,2008) was used for absorption correction.
wR2(int) was 0.0994 before and 0.0260 after correction.
The Ratio of minimum to maximum transmission is 0.7490.
The \l/2 correction factor is Not present.
;
_exptl_crystal_colour colourless
_exptl_crystal_colour_primary colourless
_exptl_crystal_density_diffrn 1.525
_exptl_crystal_density_method 'not measured'
_exptl_crystal_description block
_exptl_crystal_F_000 302
_exptl_crystal_size_max 0.38
_exptl_crystal_size_mid 0.32
_exptl_crystal_size_min 0.26
_refine_diff_density_max 1.204
_refine_diff_density_min -0.466
_refine_diff_density_rms 0.100
_refine_ls_extinction_method none
_refine_ls_goodness_of_fit_ref 1.099
_refine_ls_hydrogen_treatment constr
_refine_ls_matrix_type full
_refine_ls_number_parameters 114
_refine_ls_number_reflns 3464
_refine_ls_number_restraints 0
_refine_ls_restrained_S_all 1.099
_refine_ls_R_factor_all 0.0408
_refine_ls_R_factor_gt 0.0302
_refine_ls_shift/su_max 0.001
_refine_ls_shift/su_mean 0.000
_refine_ls_structure_factor_coef Fsqd
_refine_ls_weighting_details 'calc w=1/[\s^2^(Fo^2^)+(0.0486P)^2^+0.0000P] where P=(Fo^2^+2Fc^2^)/3'
_refine_ls_weighting_scheme calc
_refine_ls_wR_factor_gt 0.0782
_refine_ls_wR_factor_ref 0.0814
_reflns_number_gt 2883
_reflns_number_total 3464
_reflns_threshold_expression >2sigma(I)
_cod_data_source_file c8dt00256h2.cif
_cod_data_source_block p-1
_cod_depositor_comments 'Adding full bibliography for 7045857--7045860.cif.'
_cod_database_code 7045860
_olex2_refinement_description
;
1. Fixed Uiso
 At 1.2 times of:
  All C(H) groups
 At 1.5 times of:
  All C(H,H,H) groups
2.a Aromatic/amide H refined with riding coordinates:
 C2(H2), C3(H3)
2.b Idealised Me refined as rotating group:
 C5(H5A,H5B,H5C), C6(H6A,H6B,H6C), C7(H7A,H7B,H7C), C8(H8A,H8B,H8C), C9(H9A,
 H9B,H9C)
;
_olex2_submission_special_instructions 'No special instructions were received'

loop_
_space_group_symop_id
_space_group_symop_operation_xyz
1 'x, y, z'
2 '-x, -y, -z'

loop_
_atom_site_label
_atom_site_type_symbol
_atom_site_fract_x
_atom_site_fract_y
_atom_site_fract_z
_atom_site_U_iso_or_equiv
_atom_site_adp_type
_atom_site_occupancy
_atom_site_calc_flag
_atom_site_refinement_flags_posn
Ge1 Ge 0.26349(4) 0.74446(3) 0.323418(19) 0.02551(8) Uani 1 d .
Ge2 Ge 0.21787(4) 0.46703(3) 0.24623(2) 0.03040(9) Uani 1 d .
S1 S -0.03203(9) 0.84566(8) 0.14204(5) 0.03083(14) Uani 1 d .
C1 C 0.2178(4) 0.8742(3) 0.20259(19) 0.0264(5) Uani 1 d .
C2 C 0.3712(4) 0.9850(3) 0.1462(2) 0.0331(5) Uani 1 d .
H2 H 0.5200 1.0177 0.1663 0.040 Uiso 1 calc R
C3 C 0.2900(4) 1.0471(3) 0.0551(2) 0.0328(5) Uani 1 d .
H3 H 0.3783 1.1251 0.0086 0.039 Uiso 1 calc R
C4 C 0.0705(4) 0.9828(3) 0.04108(19) 0.0256(5) Uani 1 d .
C5 C 0.0595(5) 0.7346(4) 0.4263(2) 0.0414(6) Uani 1 d .
H5A H -0.0860 0.6665 0.3944 0.062 Uiso 1 calc GR
H5B H 0.0705 0.8512 0.4452 0.062 Uiso 1 calc GR
H5C H 0.0914 0.6812 0.4910 0.062 Uiso 1 calc GR
C6 C 0.5575(4) 0.8765(4) 0.3840(2) 0.0380(6) Uani 1 d .
H6A H 0.5859 0.8292 0.4520 0.057 Uiso 1 calc GR
H6B H 0.5763 0.9967 0.3968 0.057 Uiso 1 calc GR
H6C H 0.6574 0.8699 0.3337 0.057 Uiso 1 calc GR
C7 C -0.0836(5) 0.3268(4) 0.2137(3) 0.0623(10) Uani 1 d .
H7A H -0.1519 0.2996 0.2806 0.094 Uiso 1 calc GR
H7B H -0.0992 0.2201 0.1751 0.094 Uiso 1 calc GR
H7C H -0.1523 0.3897 0.1690 0.094 Uiso 1 calc GR
C8 C 0.3522(6) 0.5078(4) 0.1128(3) 0.0531(8) Uani 1 d .
H8A H 0.2742 0.5560 0.0621 0.080 Uiso 1 calc GR
H8B H 0.3493 0.3991 0.0821 0.080 Uiso 1 calc GR
H8C H 0.5010 0.5887 0.1270 0.080 Uiso 1 calc GR
C9 C 0.3507(7) 0.3476(5) 0.3424(3) 0.0645(10) Uani 1 d .
H9A H 0.5011 0.4212 0.3621 0.097 Uiso 1 calc GR
H9B H 0.3424 0.2411 0.3061 0.097 Uiso 1 calc GR
H9C H 0.2753 0.3205 0.4072 0.097 Uiso 1 calc GR

loop_
_atom_site_aniso_label
_atom_site_aniso_U_11
_atom_site_aniso_U_22
_atom_site_aniso_U_33
_atom_site_aniso_U_23
_atom_site_aniso_U_13
_atom_site_aniso_U_12
Ge1 0.02795(14) 0.02442(13) 0.02481(14) 0.00058(9) 0.00115(10) 0.01098(10)
Ge2 0.03386(15) 0.02301(14) 0.03394(16) 0.00226(10) 0.01039(11) 0.00882(11)
S1 0.0242(3) 0.0323(3) 0.0337(3) 0.0102(2) 0.0025(2) 0.0078(2)
C1 0.0263(11) 0.0227(11) 0.0285(12) -0.0005(9) -0.0008(9) 0.0081(9)
C2 0.0262(11) 0.0316(12) 0.0394(14) 0.0068(10) -0.0001(10) 0.0090(10)
C3 0.0242(11) 0.0318(12) 0.0410(15) 0.0116(11) 0.0040(10) 0.0084(10)
C4 0.0277(11) 0.0208(10) 0.0280(12) 0.0030(8) 0.0041(9) 0.0085(9)
C5 0.0450(15) 0.0484(16) 0.0361(15) 0.0019(12) 0.0113(12) 0.0223(13)
C6 0.0343(13) 0.0396(14) 0.0375(15) 0.0000(11) -0.0048(11) 0.0129(11)
C7 0.0408(17) 0.0447(18) 0.086(3) -0.0178(18) 0.0154(17) -0.0023(14)
C8 0.067(2) 0.0386(16) 0.0465(18) -0.0027(13) 0.0275(16) 0.0075(15)
C9 0.099(3) 0.059(2) 0.058(2) 0.0094(17) 0.013(2) 0.055(2)

loop_
_atom_type_symbol
_atom_type_description
_atom_type_scat_dispersion_real
_atom_type_scat_dispersion_imag
_atom_type_scat_source
C C 0.0033 0.0016 'International Tables Vol C Tables 4.2.6.8 and 6.1.1.4'
H H 0.0000 0.0000 'International Tables Vol C Tables 4.2.6.8 and 6.1.1.4'
Ge Ge 0.1547 1.8001 'International Tables Vol C Tables 4.2.6.8 and 6.1.1.4'
S S 0.1246 0.1234 'International Tables Vol C Tables 4.2.6.8 and 6.1.1.4'

loop_
_geom_angle_atom_site_label_1
_geom_angle_atom_site_label_2
_geom_angle_atom_site_label_3
_geom_angle
_geom_angle_site_symmetry_1
_geom_angle_site_symmetry_3
C1 Ge1 Ge2 105.24(7) . .
C1 Ge1 C6 104.46(11) . .
C5 Ge1 Ge2 113.70(9) . .
C5 Ge1 C1 108.73(11) . .
C5 Ge1 C6 111.09(13) . .
C6 Ge1 Ge2 112.93(9) . .
C7 Ge2 Ge1 110.50(11) . .
C7 Ge2 C8 108.55(16) . .
C7 Ge2 C9 109.48(17) . .
C8 Ge2 Ge1 106.80(9) . .
C8 Ge2 C9 110.13(16) . .
C9 Ge2 Ge1 111.32(11) . .
C1 S1 C4 93.37(11) . .
S1 C1 Ge1 123.34(13) . .
C2 C1 Ge1 126.81(18) . .
C2 C1 S1 109.51(18) . .
C1 C2 H2 122.8 . .
C1 C2 C3 114.4(2) . .
C3 C2 H2 122.8 . .
C2 C3 H3 123.5 . .
C4 C3 C2 112.9(2) . .
C4 C3 H3 123.5 . .
C3 C4 S1 109.78(18) . .
C3 C4 C4 129.3(3) . 2_575
C4 C4 S1 120.9(2) 2_575 .
Ge1 C5 H5A 109.5 . .
Ge1 C5 H5B 109.5 . .
Ge1 C5 H5C 109.5 . .
H5A C5 H5B 109.5 . .
H5A C5 H5C 109.5 . .
H5B C5 H5C 109.5 . .
Ge1 C6 H6A 109.5 . .
Ge1 C6 H6B 109.5 . .
Ge1 C6 H6C 109.5 . .
H6A C6 H6B 109.5 . .
H6A C6 H6C 109.5 . .
H6B C6 H6C 109.5 . .
Ge2 C7 H7A 109.5 . .
Ge2 C7 H7B 109.5 . .
Ge2 C7 H7C 109.5 . .
H7A C7 H7B 109.5 . .
H7A C7 H7C 109.5 . .
H7B C7 H7C 109.5 . .
Ge2 C8 H8A 109.5 . .
Ge2 C8 H8B 109.5 . .
Ge2 C8 H8C 109.5 . .
H8A C8 H8B 109.5 . .
H8A C8 H8C 109.5 . .
H8B C8 H8C 109.5 . .
Ge2 C9 H9A 109.5 . .
Ge2 C9 H9B 109.5 . .
Ge2 C9 H9C 109.5 . .
H9A C9 H9B 109.5 . .
H9A C9 H9C 109.5 . .
H9B C9 H9C 109.5 . .

loop_
_geom_bond_atom_site_label_1
_geom_bond_atom_site_label_2
_geom_bond_distance
_geom_bond_site_symmetry_2
Ge1 Ge2 2.4141(5) .
Ge1 C1 1.950(2) .
Ge1 C5 1.949(3) .
Ge1 C6 1.957(3) .
Ge2 C7 1.939(3) .
Ge2 C8 1.944(3) .
Ge2 C9 1.950(3) .
S1 C1 1.723(2) .
S1 C4 1.733(2) .
C1 C2 1.365(3) .
C2 H2 0.9500 .
C2 C3 1.416(4) .
C3 H3 0.9500 .
C3 C4 1.372(3) .
C4 C4 1.452(5) 2_575
C5 H5A 0.9800 .
C5 H5B 0.9800 .
C5 H5C 0.9800 .
C6 H6A 0.9800 .
C6 H6B 0.9800 .
C6 H6C 0.9800 .
C7 H7A 0.9800 .
C7 H7B 0.9800 .
C7 H7C 0.9800 .
C8 H8A 0.9800 .
C8 H8B 0.9800 .
C8 H8C 0.9800 .
C9 H9A 0.9800 .
C9 H9B 0.9800 .
C9 H9C 0.9800 .

loop_
_geom_torsion_atom_site_label_1
_geom_torsion_atom_site_label_2
_geom_torsion_atom_site_label_3
_geom_torsion_atom_site_label_4
_geom_torsion
_geom_torsion_site_symmetry_4
Ge1 C1 C2 C3 173.51(18) .
Ge2 Ge1 C1 S1 77.69(14) .
Ge2 Ge1 C1 C2 -94.9(2) .
S1 C1 C2 C3 0.1(3) .
C1 Ge1 Ge2 C7 -77.88(15) .
C1 Ge1 Ge2 C8 40.00(14) .
C1 Ge1 Ge2 C9 160.25(15) .
C1 S1 C4 C3 0.0(2) .
C1 S1 C4 C4 -179.1(3) 2_575
C1 C2 C3 C4 -0.1(3) .
C2 C3 C4 S1 0.1(3) .
C2 C3 C4 C4 179.1(3) 2_575
C4 S1 C1 Ge1 -173.73(14) .
C4 S1 C1 C2 0.0(2) .
C5 Ge1 Ge2 C7 41.00(17) .
C5 Ge1 Ge2 C8 158.89(15) .
C5 Ge1 Ge2 C9 -80.87(16) .
C5 Ge1 C1 S1 -44.46(18) .
C5 Ge1 C1 C2 143.0(2) .
C6 Ge1 Ge2 C7 168.77(16) .
C6 Ge1 Ge2 C8 -73.35(15) .
C6 Ge1 Ge2 C9 46.90(16) .
C6 Ge1 C1 S1 -163.14(15) .
C6 Ge1 C1 C2 24.3(2) .
